data_7713328
loop_
_publ_author_name
'Dutta, Biswarup'
'Guizouarn, Thierry'
'Pointillart, Fabrice'
'Kotrle, Kamil'
'Herchel, Radovan'
'Ray, Debashis'

_publ_section_title
;
 Lanthanoid Coordination Prompts Unusually Distorted Pseudo-Octahedral
 NiII Coordination in Heterodinuclear Ni-Ln Complexes: Synthesis,
 Structure and Understanding of Magnetic Behaviour through Experiment and
 Computation
;
_journal_name_full 'Dalton Transactions'
_journal_paper_doi 10.1039/D3DT01387A
_journal_year 2023
_chemical_formula_moiety 'C30 H28 N5 Ni O13 S2 Tb, 0.5(O)'
_chemical_formula_sum 'C30 H28 N5 Ni O13.5 S2 Tb'
_chemical_formula_weight 965.315
_space_group_crystal_system monoclinic
_space_group_IT_number 14
_space_group_name_Hall '-P 2yn'
_space_group_name_H-M_alt 'P 1 21/n 1'
_atom_sites_solution_hydrogens geom
_audit_creation_date 2022-03-08
_audit_creation_method
;
Olex2 1.2
(compiled 2018.05.29 svn.r3508 for OlexSys, GUI svn.r5506)
;
_audit_update_record
;
2022-03-30 deposited with the CCDC.	2023-06-30 downloaded from the CCDC.
;
_cell_angle_alpha 90
_cell_angle_beta 92.06(3)
_cell_angle_gamma 90
_cell_formula_units_Z 4
_cell_length_a 9.202(5)
_cell_length_b 20.938(14)
_cell_length_c 18.691(18)
_cell_measurement_reflns_used 9959
_cell_measurement_temperature 296(2)
_cell_measurement_theta_max 25.060
_cell_measurement_theta_min 2.691
_cell_volume 3599(5)
_computing_cell_refinement 'SAINT V8.38A (?, 2016)'
_computing_data_reduction 'SAINT V8.38A (?, 2016)'
_computing_molecular_graphics 'Olex2 (Dolomanov et al., 2009)'
_computing_publication_material 'Olex2 (Dolomanov et al., 2009)'
_computing_structure_refinement 'XL (Sheldrick, 2008)'
_computing_structure_solution 'SHELXT 2014/5 (Sheldrick, 2014)'
_diffrn_ambient_temperature 296.15
_diffrn_measured_fraction_theta_full 0.982
_diffrn_measured_fraction_theta_max 0.975
_diffrn_measurement_device_type 'CCD area detector'
_diffrn_measurement_method '\f and \w scans'
_diffrn_radiation_type MoK\a
_diffrn_radiation_wavelength 0.71073
_diffrn_reflns_av_R_equivalents 0.0305
_diffrn_reflns_av_unetI/netI 0.0210
_diffrn_reflns_Laue_measured_fraction_full 0.982
_diffrn_reflns_Laue_measured_fraction_max 0.975
_diffrn_reflns_limit_h_max 10
_diffrn_reflns_limit_h_min -10
_diffrn_reflns_limit_k_max 24
_diffrn_reflns_limit_k_min -24
_diffrn_reflns_limit_l_max 21
_diffrn_reflns_limit_l_min -22
_diffrn_reflns_number 32424
_diffrn_reflns_point_group_measured_fraction_full 0.982
_diffrn_reflns_point_group_measured_fraction_max 0.975
_diffrn_reflns_theta_full 25.242
_diffrn_reflns_theta_max 25.324
_diffrn_reflns_theta_min 2.419
_diffrn_source 'fine focus sealed tube'
_exptl_absorpt_coefficient_mu 2.660
_exptl_absorpt_correction_T_max 0.7452
_exptl_absorpt_correction_T_min 0.6051
_exptl_absorpt_correction_type multi-scan
_exptl_absorpt_process_details
;
SADABS-2016/2 (Bruker,2016/2) was used for absorption correction.
wR2(int) was 0.0753 before and 0.0467 after correction.
The Ratio of minimum to maximum transmission is 0.8120.
The \l/2 correction factor is Not present.
;
_exptl_crystal_colour Green
_exptl_crystal_density_diffrn 1.765
_exptl_crystal_description block
_exptl_crystal_F_000 1904.0
_refine_diff_density_max 0.793
_refine_diff_density_min -0.487
_refine_diff_density_rms 0.067
_refine_ls_extinction_method none
_refine_ls_goodness_of_fit_ref 1.075
_refine_ls_hydrogen_treatment constr
_refine_ls_matrix_type full
_refine_ls_number_parameters 477
_refine_ls_number_reflns 6404
_refine_ls_number_restraints 0
_refine_ls_restrained_S_all 1.075
_refine_ls_R_factor_all 0.0349
_refine_ls_R_factor_gt 0.0264
_refine_ls_shift/su_max 0.001
_refine_ls_shift/su_mean 0.000
_refine_ls_structure_factor_coef Fsqd
_refine_ls_weighting_details 'w=1/[\s^2^(Fo^2^)+(0.0270P)^2^+5.2797P] where P=(Fo^2^+2Fc^2^)/3'
_refine_ls_weighting_scheme calc
_refine_ls_wR_factor_gt 0.0659
_refine_ls_wR_factor_ref 0.0721
_reflns_Friedel_coverage 0.000
_reflns_number_gt 5425
_reflns_number_total 6569
_reflns_threshold_expression 'I > 2\s(I)'
_cod_data_source_file d3dt01387a2.cif
_cod_data_source_block biswarup_0m_a_CCDC3
_cod_original_formula_sum 'C30 H28 N5 Ni O13 S2 Tb, 0.5(O)'
_cod_database_code 7713328
_shelx_shelxl_version_number 2018/3
_shelx_space_group_comment
;
The symmetry employed for this shelxl refinement is uniquely defined
by the following loop, which should always be used as a source of
symmetry information in preference to the above space-group names.
They are only intended as comments.
;
_olex2_refinement_description
;
1. Fixed Uiso
 At 1.2 times of:
  All C(H) groups
 At 1.5 times of:
  All C(H,H,H) groups
2. Uiso/Uaniso restraints and constraints
: with sigma of 0.1 and sigma for terminal atoms of 0.2
3. Others
 Fixed Sof: O1W(0.5)
4.a Aromatic/amide H refined with riding coordinates:
 C23(H23), C18(H18), C8(H8), C20(H20), C19(H19), C28(H28), C5(H5), C25(H25),
 C3(H3), C13(H13), C4(H4), C10(H10), C27(H27), C26(H26), C11(H11), C12(H12)
4.b Idealised Me refined as rotating group:
 C15(H15A,H15B,H15C), C22(H22A,H22B,H22C), C7(H7A,H7B,H7C), C30(H30A,H30B,H30C)
;
_olex2_submission_special_instructions 'No special instructions were received'

loop_
_space_group_symop_operation_xyz
'x, y, z'
'-x+1/2, y+1/2, -z+1/2'
'-x, -y, -z'
'x-1/2, -y-1/2, z-1/2'

loop_
_atom_site_label
_atom_site_type_symbol
_atom_site_fract_x
_atom_site_fract_y
_atom_site_fract_z
_atom_site_U_iso_or_equiv
_atom_site_adp_type
_atom_site_occupancy
_atom_site_site_symmetry_order
_atom_site_calc_flag
_atom_site_refinement_flags_posn
_atom_site_refinement_flags_adp
_atom_site_refinement_flags_occupancy
_atom_site_disorder_assembly
_atom_site_disorder_group
Tb01 Tb 0.59025(2) 0.25110(2) 0.48131(2) 0.04057(7) Uani 1 1 d . . . . .
Ni02 Ni 0.63367(5) 0.35903(2) 0.34728(2) 0.03746(11) Uani 1 1 d . . . . .
S1 S 0.88903(10) 0.39566(5) 0.38767(5) 0.0440(2) Uani 1 1 d . . . . .
S2 S 0.38689(11) 0.35961(5) 0.28096(6) 0.0537(2) Uani 1 1 d . . . . .
O3 O 0.6800(3) 0.26772(11) 0.36837(12) 0.0384(5) Uani 1 1 d . . . . .
O1 O 0.5378(3) 0.35338(12) 0.44058(12) 0.0430(6) Uani 1 1 d . . . . .
O4 O 0.8319(3) 0.18620(13) 0.44389(14) 0.0498(6) Uani 1 1 d . . . . .
O8 O 0.4541(3) 0.19051(15) 0.57062(15) 0.0603(8) Uani 1 1 d . . . . .
O2 O 0.3364(3) 0.30883(16) 0.52057(15) 0.0591(8) Uani 1 1 d . . . . .
O5 O 0.3721(3) 0.21865(17) 0.41265(16) 0.0661(8) Uani 1 1 d . . . . .
O13 O 0.8189(3) 0.30062(14) 0.52138(16) 0.0571(7) Uani 1 1 d . . . . .
O7 O 0.5361(3) 0.14720(15) 0.42664(18) 0.0688(8) Uani 1 1 d . . . . .
O11 O 0.6356(3) 0.31872(16) 0.58706(15) 0.0650(8) Uani 1 1 d . . . . .
N2 N 0.6872(3) 0.34688(14) 0.24633(15) 0.0409(7) Uani 1 1 d . . . . .
O10 O 0.6857(3) 0.18170(16) 0.57845(16) 0.0657(8) Uani 1 1 d . . . . .
N1 N 0.6236(3) 0.45517(14) 0.35298(17) 0.0456(7) Uani 1 1 d . . . . .
N5 N 0.7709(4) 0.32655(18) 0.5766(2) 0.0609(9) Uani 1 1 d . . . . .
N4 N 0.5637(4) 0.16713(19) 0.60270(18) 0.0584(9) Uani 1 1 d . . . . .
C16 C 0.7896(4) 0.23880(15) 0.33641(19) 0.0371(8) Uani 1 1 d . . . . .
C21 C 0.8726(4) 0.19334(16) 0.3750(2) 0.0411(8) Uani 1 1 d . . . . .
O9 O 0.5527(4) 0.13392(19) 0.65501(19) 0.0911(12) Uani 1 1 d . . . . .
N3 N 0.4123(4) 0.1627(2) 0.4018(2) 0.0816(13) Uani 1 1 d . . . . .
C17 C 0.8293(4) 0.25153(16) 0.2663(2) 0.0399(8) Uani 1 1 d . . . . .
O12 O 0.8492(4) 0.3571(2) 0.6168(2) 0.1022(13) Uani 1 1 d . . . . .
C1 C 0.4303(4) 0.39351(19) 0.45626(19) 0.0452(9) Uani 1 1 d . . . . .
C23 C 0.7628(4) 0.30063(18) 0.22315(19) 0.0447(9) Uani 1 1 d . . . . .
H23 H 0.775654 0.298697 0.174078 0.054 Uiso 1 1 calc R . . . .
C24 C 0.6134(4) 0.38930(18) 0.1980(2) 0.0482(9) Uani 1 1 d . . . . .
C6 C 0.3208(4) 0.3715(2) 0.5005(2) 0.0521(10) Uani 1 1 d . . . . .
C29 C 0.4667(5) 0.40096(19) 0.2104(2) 0.0511(9) Uani 1 1 d . . . . .
C18 C 0.9428(4) 0.2162(2) 0.2364(2) 0.0518(10) Uani 1 1 d . . . . .
H18 H 0.964866 0.223111 0.188831 0.062 Uiso 1 1 calc R . . . .
C14 C 0.8774(4) 0.46218(19) 0.3302(2) 0.0502(9) Uani 1 1 d . . . . .
C8 C 0.5291(4) 0.48546(19) 0.3881(2) 0.0534(10) Uani 1 1 d . . . . .
H8 H 0.531017 0.529831 0.386144 0.064 Uiso 1 1 calc R . . . .
C9 C 0.7386(5) 0.48851(18) 0.3200(2) 0.0514(10) Uani 1 1 d . . . . .
C2 C 0.4198(4) 0.4562(2) 0.4307(2) 0.0509(10) Uani 1 1 d . . . . .
C20 C 0.9863(4) 0.16129(19) 0.3453(2) 0.0532(10) Uani 1 1 d . . . . .
H20 H 1.040251 0.131952 0.372525 0.064 Uiso 1 1 calc R . . . .
C19 C 1.0204(4) 0.1725(2) 0.2753(2) 0.0569(11) Uani 1 1 d . . . . .
H19 H 1.096094 0.150351 0.254899 0.068 Uiso 1 1 calc R . . . .
C28 C 0.3900(6) 0.4453(2) 0.1692(3) 0.0668(13) Uani 1 1 d . . . . .
H28 H 0.292705 0.453527 0.177548 0.080 Uiso 1 1 calc R . . . .
C15 C 1.0464(4) 0.3544(2) 0.3566(2) 0.0571(10) Uani 1 1 d . . . . .
H15A H 1.040467 0.351630 0.305271 0.086 Uiso 1 1 calc GR . . . .
H15B H 1.050054 0.312152 0.376551 0.086 Uiso 1 1 calc GR . . . .
H15C H 1.132707 0.377361 0.371279 0.086 Uiso 1 1 calc GR . . . .
C5 C 0.2073(4) 0.4106(3) 0.5200(2) 0.0678(14) Uani 1 1 d . . . . .
H5 H 0.136478 0.395143 0.549802 0.081 Uiso 1 1 calc R . . . .
C25 C 0.6812(6) 0.4211(2) 0.1443(2) 0.0668(12) Uani 1 1 d . . . . .
H25 H 0.778487 0.413433 0.135534 0.080 Uiso 1 1 calc R . . . .
C3 C 0.3033(5) 0.4954(2) 0.4517(3) 0.0684(14) Uani 1 1 d . . . . .
H3 H 0.297595 0.537381 0.435492 0.082 Uiso 1 1 calc R . . . .
C13 C 0.9957(5) 0.4903(2) 0.2996(3) 0.0750(14) Uani 1 1 d . . . . .
H13 H 1.088527 0.473492 0.307035 0.090 Uiso 1 1 calc R . . . .
C22 C 0.9239(6) 0.1461(3) 0.4874(3) 0.0900(18) Uani 1 1 d . . . . .
H22A H 0.907281 0.102273 0.474470 0.135 Uiso 1 1 calc GR . . . .
H22B H 0.902705 0.152223 0.536830 0.135 Uiso 1 1 calc GR . . . .
H22C H 1.023756 0.156851 0.480140 0.135 Uiso 1 1 calc GR . . . .
C4 C 0.2001(5) 0.4727(3) 0.4949(3) 0.0782(17) Uani 1 1 d . . . . .
H4 H 0.123911 0.499072 0.507759 0.094 Uiso 1 1 calc R . . . .
O6 O 0.3358(5) 0.1243(3) 0.3694(4) 0.170(3) Uani 1 1 d . . . . .
C7 C 0.2063(5) 0.2789(3) 0.5447(3) 0.0900(18) Uani 1 1 d . . . . .
H7A H 0.189676 0.292018 0.592974 0.135 Uiso 1 1 calc GR . . . .
H7B H 0.217187 0.233374 0.543102 0.135 Uiso 1 1 calc GR . . . .
H7C H 0.125107 0.291496 0.514210 0.135 Uiso 1 1 calc GR . . . .
C10 C 0.7177(6) 0.5418(2) 0.2784(3) 0.0747(14) Uani 1 1 d . . . . .
H10 H 0.625297 0.559173 0.271198 0.090 Uiso 1 1 calc R . . . .
C27 C 0.4589(7) 0.4769(2) 0.1163(3) 0.0797(16) Uani 1 1 d . . . . .
H27 H 0.407958 0.506926 0.088551 0.096 Uiso 1 1 calc R . . . .
C30 C 0.3619(5) 0.2807(2) 0.2449(3) 0.0704(13) Uani 1 1 d . . . . .
H30A H 0.309616 0.283223 0.199588 0.106 Uiso 1 1 calc GR . . . .
H30B H 0.307717 0.255326 0.277383 0.106 Uiso 1 1 calc GR . . . .
H30C H 0.455084 0.261315 0.238359 0.106 Uiso 1 1 calc GR . . . .
C26 C 0.6018(7) 0.4650(3) 0.1034(3) 0.0856(17) Uani 1 1 d . . . . .
H26 H 0.646386 0.486637 0.066674 0.103 Uiso 1 1 calc R . . . .
C11 C 0.8363(8) 0.5692(3) 0.2475(3) 0.100(2) Uani 1 1 d . . . . .
H11 H 0.823468 0.605428 0.219197 0.120 Uiso 1 1 calc R . . . .
C12 C 0.9734(8) 0.5440(3) 0.2579(3) 0.101(2) Uani 1 1 d . . . . .
H12 H 1.051864 0.563261 0.236537 0.121 Uiso 1 1 calc R . . . .
O1W O 0.5674(14) 0.0001(9) 0.5158(9) 0.203(6) Uiso 0.5 1 d . U P . .

loop_
_atom_site_aniso_label
_atom_site_aniso_U_11
_atom_site_aniso_U_22
_atom_site_aniso_U_33
_atom_site_aniso_U_23
_atom_site_aniso_U_13
_atom_site_aniso_U_12
Tb01 0.03679(11) 0.05562(12) 0.02964(10) 0.00331(7) 0.00585(7) 0.00040(8)
Ni02 0.0419(2) 0.0395(2) 0.0314(2) -0.00124(18) 0.00651(18) 0.00787(19)
S1 0.0413(5) 0.0501(5) 0.0405(5) 0.0010(4) 0.0003(4) 0.0015(4)
S2 0.0448(5) 0.0676(7) 0.0485(6) -0.0032(5) -0.0002(4) 0.0000(5)
O3 0.0396(13) 0.0432(13) 0.0332(13) 0.0025(10) 0.0139(10) 0.0093(10)
O1 0.0400(13) 0.0554(15) 0.0341(13) -0.0034(11) 0.0091(10) 0.0154(11)
O4 0.0496(15) 0.0545(16) 0.0458(15) 0.0116(12) 0.0072(12) 0.0152(12)
O8 0.0471(16) 0.086(2) 0.0481(16) 0.0180(15) 0.0098(13) 0.0027(15)
O2 0.0396(15) 0.091(2) 0.0469(16) -0.0010(15) 0.0129(12) 0.0060(14)
O5 0.0537(18) 0.086(2) 0.0578(19) -0.0163(17) -0.0069(14) 0.0117(17)
O13 0.0432(15) 0.0682(19) 0.0599(18) -0.0024(15) 0.0027(13) -0.0022(13)
O7 0.0515(18) 0.073(2) 0.082(2) -0.0162(17) -0.0047(16) 0.0037(15)
O11 0.064(2) 0.086(2) 0.0446(16) -0.0093(15) 0.0073(14) -0.0018(17)
N2 0.0461(17) 0.0440(17) 0.0330(15) 0.0013(13) 0.0062(13) 0.0020(14)
O10 0.0485(17) 0.092(2) 0.0566(18) 0.0242(16) 0.0075(14) 0.0003(15)
N1 0.0470(18) 0.0430(17) 0.0460(18) -0.0059(14) -0.0089(14) 0.0074(14)
N5 0.061(2) 0.063(2) 0.058(2) -0.0006(19) -0.0096(19) -0.0027(19)
N4 0.056(2) 0.077(2) 0.0427(19) 0.0108(18) 0.0118(16) 0.0052(18)
C16 0.0365(18) 0.0364(18) 0.0390(19) -0.0045(14) 0.0096(15) 0.0005(14)
C21 0.0395(19) 0.0375(19) 0.047(2) -0.0011(16) 0.0056(16) 0.0012(15)
O9 0.081(2) 0.119(3) 0.075(2) 0.053(2) 0.0250(19) 0.014(2)
N3 0.052(2) 0.112(4) 0.081(3) -0.041(3) -0.008(2) 0.004(2)
C17 0.0398(19) 0.0414(19) 0.039(2) -0.0053(15) 0.0118(15) 0.0014(15)
O12 0.095(3) 0.108(3) 0.101(3) -0.036(2) -0.030(2) -0.018(2)
C1 0.0347(19) 0.063(2) 0.0377(19) -0.0217(17) -0.0039(15) 0.0134(17)
C23 0.049(2) 0.055(2) 0.0316(18) -0.0030(16) 0.0118(16) -0.0033(18)
C24 0.060(2) 0.047(2) 0.036(2) 0.0021(17) -0.0044(17) -0.0024(18)
C6 0.037(2) 0.083(3) 0.036(2) -0.020(2) -0.0010(16) 0.0099(19)
C29 0.060(3) 0.049(2) 0.043(2) -0.0033(18) -0.0086(18) -0.0018(19)
C18 0.053(2) 0.056(2) 0.049(2) -0.0097(19) 0.0232(18) 0.0014(19)
C14 0.058(2) 0.047(2) 0.046(2) 0.0017(17) -0.0011(18) -0.0069(18)
C8 0.053(2) 0.045(2) 0.061(3) -0.0149(19) -0.016(2) 0.0111(18)
C9 0.059(2) 0.043(2) 0.052(2) 0.0002(18) -0.0083(19) -0.0023(18)
C2 0.040(2) 0.057(2) 0.054(2) -0.0241(19) -0.0080(17) 0.0154(18)
C20 0.046(2) 0.045(2) 0.069(3) 0.001(2) 0.010(2) 0.0090(17)
C19 0.048(2) 0.054(2) 0.070(3) -0.012(2) 0.024(2) 0.0120(19)
C28 0.075(3) 0.056(3) 0.067(3) -0.001(2) -0.027(2) 0.004(2)
C15 0.043(2) 0.067(3) 0.061(3) -0.009(2) 0.0012(19) 0.0013(19)
C5 0.035(2) 0.114(4) 0.055(3) -0.035(3) 0.0055(18) 0.007(2)
C25 0.083(3) 0.067(3) 0.050(3) 0.012(2) 0.006(2) -0.007(2)
C3 0.051(3) 0.066(3) 0.087(3) -0.037(3) -0.015(2) 0.021(2)
C13 0.066(3) 0.075(3) 0.084(4) 0.019(3) 0.002(3) -0.016(3)
C22 0.101(4) 0.106(4) 0.063(3) 0.030(3) 0.013(3) 0.057(3)
C4 0.040(2) 0.100(4) 0.094(4) -0.054(3) -0.006(2) 0.024(3)
O6 0.086(3) 0.177(5) 0.242(7) -0.145(5) -0.061(4) 0.022(3)
C7 0.047(3) 0.141(5) 0.083(4) 0.039(4) 0.015(2) 0.005(3)
C10 0.086(3) 0.049(3) 0.088(4) 0.015(2) -0.018(3) -0.004(2)
C27 0.107(4) 0.056(3) 0.074(3) 0.016(3) -0.032(3) -0.008(3)
C30 0.077(3) 0.074(3) 0.059(3) 0.004(2) -0.007(2) -0.020(3)
C26 0.120(5) 0.070(3) 0.065(3) 0.028(3) -0.010(3) -0.015(3)
C11 0.125(5) 0.071(4) 0.102(5) 0.042(3) -0.020(4) -0.021(4)
C12 0.104(5) 0.091(4) 0.107(5) 0.040(4) 0.002(4) -0.036(4)

loop_
_atom_type_symbol
_atom_type_description
_atom_type_scat_dispersion_real
_atom_type_scat_dispersion_imag
_atom_type_scat_source
C C 0.0033 0.0016 'International Tables Vol C Tables 4.2.6.8 and 6.1.1.4'
H H 0.0000 0.0000 'International Tables Vol C Tables 4.2.6.8 and 6.1.1.4'
N N 0.0061 0.0033 'International Tables Vol C Tables 4.2.6.8 and 6.1.1.4'
Ni Ni 0.3393 1.1124 'International Tables Vol C Tables 4.2.6.8 and 6.1.1.4'
O O 0.0106 0.0060 'International Tables Vol C Tables 4.2.6.8 and 6.1.1.4'
S S 0.1246 0.1234 'International Tables Vol C Tables 4.2.6.8 and 6.1.1.4'
Tb Tb -0.1723 4.1537 'International Tables Vol C Tables 4.2.6.8 and 6.1.1.4'

loop_
_geom_angle_atom_site_label_1
_geom_angle_atom_site_label_2
_geom_angle_atom_site_label_3
_geom_angle
_geom_angle_site_symmetry_1
_geom_angle_site_symmetry_3
_geom_angle_publ_flag
O3 Tb01 O4 61.30(8) . . ?
O3 Tb01 O8 153.70(10) . . ?
O3 Tb01 O2 120.65(9) . . ?
O3 Tb01 O5 82.89(11) . . ?
O3 Tb01 O13 83.35(10) . . ?
O3 Tb01 O7 80.06(11) . . ?
O3 Tb01 O11 126.17(11) . . ?
O3 Tb01 O10 129.05(10) . . ?
O3 Tb01 N5 105.36(11) . . ?
O3 Tb01 N3 80.81(12) . . ?
O1 Tb01 O3 68.87(8) . . ?
O1 Tb01 O4 122.68(8) . . ?
O1 Tb01 O8 126.23(9) . . ?
O1 Tb01 O2 60.86(9) . . ?
O1 Tb01 O5 85.80(11) . . ?
O1 Tb01 O13 82.84(10) . . ?
O1 Tb01 O7 130.33(11) . . ?
O1 Tb01 O11 76.05(11) . . ?
O1 Tb01 O10 148.41(10) . . ?
O1 Tb01 N5 78.70(11) . . ?
O1 Tb01 N3 108.64(13) . . ?
O4 Tb01 O2 176.06(9) . . ?
O4 Tb01 N5 88.50(11) . . ?
O4 Tb01 N3 90.08(11) . . ?
O8 Tb01 O4 110.86(10) . . ?
O8 Tb01 O2 65.80(10) . . ?
O8 Tb01 N5 99.21(12) . . ?
O8 Tb01 N3 73.94(14) . . ?
O2 Tb01 N5 94.07(11) . . ?
O2 Tb01 N3 86.96(12) . . ?
O5 Tb01 O4 112.99(10) . . ?
O5 Tb01 O8 77.59(12) . . ?
O5 Tb01 O2 64.70(11) . . ?
O5 Tb01 O7 51.78(11) . . ?
O5 Tb01 O11 134.18(11) . . ?
O5 Tb01 O10 119.24(12) . . ?
O5 Tb01 N5 158.12(11) . . ?
O5 Tb01 N3 25.77(11) . . ?
O13 Tb01 O4 65.61(10) . . ?
O13 Tb01 O8 117.59(11) . . ?
O13 Tb01 O2 117.53(10) . . ?
O13 Tb01 O5 164.62(11) . . ?
O13 Tb01 O7 131.81(10) . . ?
O13 Tb01 O11 52.25(10) . . ?
O13 Tb01 O10 75.14(11) . . ?
O13 Tb01 N5 25.90(10) . . ?
O13 Tb01 N3 155.28(11) . . ?
O7 Tb01 O4 66.71(10) . . ?
O7 Tb01 O8 74.06(12) . . ?
O7 Tb01 O2 109.85(10) . . ?
O7 Tb01 O11 151.06(11) . . ?
O7 Tb01 O10 81.10(13) . . ?
O7 Tb01 N5 148.68(11) . . ?
O7 Tb01 N3 26.02(11) . . ?
O11 Tb01 O4 112.24(10) . . ?
O11 Tb01 O8 80.09(12) . . ?
O11 Tb01 O2 69.72(10) . . ?
O11 Tb01 O10 72.60(13) . . ?
O11 Tb01 N5 26.36(10) . . ?
O11 Tb01 N3 150.59(12) . . ?
O10 Tb01 O4 67.76(10) . . ?
O10 Tb01 O8 51.36(10) . . ?
O10 Tb01 O2 110.25(10) . . ?
O10 Tb01 N5 71.57(12) . . ?
O10 Tb01 N3 100.59(14) . . ?
N3 Tb01 N5 171.96(13) . . ?
S1 Ni02 Tb01 96.46(4) . . ?
S2 Ni02 Tb01 103.58(5) . . ?
S2 Ni02 S1 159.19(4) . . ?
O3 Ni02 Tb01 41.34(7) . . ?
O3 Ni02 S1 92.37(8) . . ?
O3 Ni02 S2 106.34(8) . . ?
O3 Ni02 N1 162.80(11) . . ?
O1 Ni02 Tb01 41.20(8) . . ?
O1 Ni02 S1 101.01(9) . . ?
O1 Ni02 S2 90.64(9) . . ?
O1 Ni02 O3 82.42(10) . . ?
O1 Ni02 N1 89.45(12) . . ?
N2 Ni02 Tb01 130.84(10) . . ?
N2 Ni02 S1 93.57(10) . . ?
N2 Ni02 S2 77.59(10) . . ?
N2 Ni02 O3 90.37(11) . . ?
N2 Ni02 O1 163.94(12) . . ?
N2 Ni02 N1 101.04(13) . . ?
N1 Ni02 Tb01 128.01(10) . . ?
N1 Ni02 S1 74.27(9) . . ?
N1 Ni02 S2 88.80(9) . . ?
C14 S1 Ni02 91.26(14) . . ?
C14 S1 C15 102.4(2) . . ?
C15 S1 Ni02 120.10(15) . . ?
C29 S2 Ni02 88.76(14) . . ?
C29 S2 C30 102.8(2) . . ?
C30 S2 Ni02 106.14(17) . . ?
Ni02 O3 Tb01 104.05(9) . . ?
C16 O3 Tb01 129.7(2) . . ?
C16 O3 Ni02 120.4(2) . . ?
Ni02 O1 Tb01 104.45(10) . . ?
C1 O1 Tb01 130.9(2) . . ?
C1 O1 Ni02 120.7(2) . . ?
C21 O4 Tb01 116.3(2) . . ?
C21 O4 C22 115.2(3) . . ?
C22 O4 Tb01 128.5(3) . . ?
N4 O8 Tb01 96.0(2) . . ?
C6 O2 Tb01 115.4(2) . . ?
C6 O2 C7 115.0(4) . . ?
C7 O2 Tb01 128.1(3) . . ?
N3 O5 Tb01 96.0(2) . . ?
N5 O13 Tb01 96.3(2) . . ?
N3 O7 Tb01 95.3(3) . . ?
N5 O11 Tb01 95.1(2) . . ?
C23 N2 Ni02 125.2(3) . . ?
C23 N2 C24 120.8(3) . . ?
C24 N2 Ni02 113.3(2) . . ?
N4 O10 Tb01 96.3(2) . . ?
C8 N1 Ni02 123.8(3) . . ?
C8 N1 C9 120.6(3) . . ?
C9 N1 Ni02 115.4(2) . . ?
O13 N5 Tb01 57.76(19) . . ?
O13 N5 O11 116.3(3) . . ?
O11 N5 Tb01 58.5(2) . . ?
O12 N5 Tb01 178.4(3) . . ?
O12 N5 O13 121.3(4) . . ?
O12 N5 O11 122.4(4) . . ?
O8 N4 Tb01 58.39(18) . . ?
O8 N4 O10 116.3(3) . . ?
O10 N4 Tb01 57.96(19) . . ?
O9 N4 Tb01 177.7(3) . . ?
O9 N4 O8 121.5(4) . . ?
O9 N4 O10 122.1(4) . . ?
O3 C16 C21 118.9(3) . . ?
O3 C16 C17 124.1(3) . . ?
C17 C16 C21 117.1(3) . . ?
O4 C21 C16 113.4(3) . . ?
O4 C21 C20 124.6(3) . . ?
C20 C21 C16 122.0(4) . . ?
O5 N3 Tb01 58.3(2) . . ?
O5 N3 O7 116.9(4) . . ?
O7 N3 Tb01 58.6(2) . . ?
O6 N3 Tb01 178.5(5) . . ?
O6 N3 O5 122.2(5) . . ?
O6 N3 O7 120.9(5) . . ?
C16 C17 C23 123.0(3) . . ?
C16 C17 C18 119.6(3) . . ?
C18 C17 C23 117.4(3) . . ?
O1 C1 C6 118.3(4) . . ?
O1 C1 C2 123.9(4) . . ?
C2 C1 C6 117.8(3) . . ?
N2 C23 C17 125.5(3) . . ?
N2 C23 H23 117.3 . . ?
C17 C23 H23 117.3 . . ?
C29 C24 N2 116.4(3) . . ?
C25 C24 N2 123.3(4) . . ?
C25 C24 C29 120.2(4) . . ?
O2 C6 C1 113.9(3) . . ?
O2 C6 C5 124.5(4) . . ?
C5 C6 C1 121.6(5) . . ?
C24 C29 S2 118.0(3) . . ?
C28 C29 S2 121.9(4) . . ?
C28 C29 C24 120.1(4) . . ?
C17 C18 H18 119.2 . . ?
C19 C18 C17 121.6(4) . . ?
C19 C18 H18 119.2 . . ?
C9 C14 S1 115.5(3) . . ?
C13 C14 S1 124.0(4) . . ?
C13 C14 C9 120.4(4) . . ?
N1 C8 H8 117.5 . . ?
N1 C8 C2 125.1(4) . . ?
C2 C8 H8 117.5 . . ?
C14 C9 N1 115.9(3) . . ?
C10 C9 N1 123.6(4) . . ?
C10 C9 C14 120.5(4) . . ?
C1 C2 C8 123.1(3) . . ?
C1 C2 C3 119.6(4) . . ?
C3 C2 C8 117.1(4) . . ?
C21 C20 H20 119.9 . . ?
C19 C20 C21 120.2(4) . . ?
C19 C20 H20 119.9 . . ?
C18 C19 C20 119.4(4) . . ?
C18 C19 H19 120.3 . . ?
C20 C19 H19 120.3 . . ?
C29 C28 H28 120.4 . . ?
C27 C28 C29 119.2(5) . . ?
C27 C28 H28 120.4 . . ?
S1 C15 H15A 109.5 . . ?
S1 C15 H15B 109.5 . . ?
S1 C15 H15C 109.5 . . ?
H15A C15 H15B 109.5 . . ?
H15A C15 H15C 109.5 . . ?
H15B C15 H15C 109.5 . . ?
C6 C5 H5 120.2 . . ?
C6 C5 C4 119.6(5) . . ?
C4 C5 H5 120.2 . . ?
C24 C25 H25 120.6 . . ?
C24 C25 C26 118.7(5) . . ?
C26 C25 H25 120.6 . . ?
C2 C3 H3 119.5 . . ?
C4 C3 C2 121.0(5) . . ?
C4 C3 H3 119.5 . . ?
C14 C13 H13 120.7 . . ?
C12 C13 C14 118.6(5) . . ?
C12 C13 H13 120.7 . . ?
O4 C22 H22A 109.5 . . ?
O4 C22 H22B 109.5 . . ?
O4 C22 H22C 109.5 . . ?
H22A C22 H22B 109.5 . . ?
H22A C22 H22C 109.5 . . ?
H22B C22 H22C 109.5 . . ?
C5 C4 H4 119.8 . . ?
C3 C4 C5 120.4(4) . . ?
C3 C4 H4 119.8 . . ?
O2 C7 H7A 109.5 . . ?
O2 C7 H7B 109.5 . . ?
O2 C7 H7C 109.5 . . ?
H7A C7 H7B 109.5 . . ?
H7A C7 H7C 109.5 . . ?
H7B C7 H7C 109.5 . . ?
C9 C10 H10 120.7 . . ?
C9 C10 C11 118.7(5) . . ?
C11 C10 H10 120.7 . . ?
C28 C27 H27 119.6 . . ?
C28 C27 C26 120.9(5) . . ?
C26 C27 H27 119.6 . . ?
S2 C30 H30A 109.5 . . ?
S2 C30 H30B 109.5 . . ?
S2 C30 H30C 109.5 . . ?
H30A C30 H30B 109.5 . . ?
H30A C30 H30C 109.5 . . ?
H30B C30 H30C 109.5 . . ?
C25 C26 H26 119.5 . . ?
C27 C26 C25 121.0(5) . . ?
C27 C26 H26 119.5 . . ?
C10 C11 H11 119.4 . . ?
C12 C11 C10 121.1(5) . . ?
C12 C11 H11 119.4 . . ?
C13 C12 H12 119.7 . . ?
C11 C12 C13 120.7(5) . . ?
C11 C12 H12 119.7 . . ?

loop_
_geom_bond_atom_site_label_1
_geom_bond_atom_site_label_2
_geom_bond_distance
_geom_bond_site_symmetry_2
_geom_bond_publ_flag
Tb01 O3 2.321(3) . ?
Tb01 O1 2.318(3) . ?
Tb01 O4 2.719(3) . ?
Tb01 O8 2.473(3) . ?
Tb01 O2 2.753(3) . ?
Tb01 O5 2.440(3) . ?
Tb01 O13 2.439(3) . ?
Tb01 O7 2.447(3) . ?
Tb01 O11 2.455(3) . ?
Tb01 O10 2.462(3) . ?
Tb01 N5 2.866(4) . ?
Tb01 N3 2.853(4) . ?
Ni02 S1 2.5597(16) . ?
Ni02 S2 2.5477(18) . ?
Ni02 O3 1.995(3) . ?
Ni02 O1 1.986(3) . ?
Ni02 N2 1.983(3) . ?
Ni02 N1 2.018(3) . ?
S1 C14 1.760(4) . ?
S1 C15 1.801(4) . ?
S2 C29 1.760(4) . ?
S2 C30 1.797(5) . ?
O3 C16 1.335(4) . ?
O1 C1 1.338(4) . ?
O4 C21 1.361(4) . ?
O4 C22 1.426(5) . ?
O8 N4 1.254(4) . ?
O2 C6 1.370(5) . ?
O2 C7 1.438(5) . ?
O5 N3 1.247(5) . ?
O13 N5 1.260(5) . ?
O7 N3 1.257(5) . ?
O11 N5 1.278(5) . ?
N2 C23 1.277(5) . ?
N2 C24 1.422(5) . ?
O10 N4 1.263(4) . ?
N1 C8 1.277(5) . ?
N1 C9 1.426(5) . ?
N5 O12 1.206(5) . ?
N4 O9 1.207(4) . ?
C16 C21 1.404(5) . ?
C16 C17 1.398(5) . ?
C21 C20 1.378(5) . ?
N3 O6 1.216(5) . ?
C17 C23 1.431(5) . ?
C17 C18 1.411(5) . ?
C1 C6 1.405(6) . ?
C1 C2 1.398(6) . ?
C23 H23 0.9300 . ?
C24 C29 1.399(6) . ?
C24 C25 1.373(6) . ?
C6 C5 1.386(6) . ?
C29 C28 1.383(6) . ?
C18 H18 0.9300 . ?
C18 C19 1.357(6) . ?
C14 C9 1.398(6) . ?
C14 C13 1.380(6) . ?
C8 H8 0.9300 . ?
C8 C2 1.442(6) . ?
C9 C10 1.369(6) . ?
C2 C3 1.417(5) . ?
C20 H20 0.9300 . ?
C20 C19 1.376(6) . ?
C19 H19 0.9300 . ?
C28 H28 0.9300 . ?
C28 C27 1.366(7) . ?
C15 H15A 0.9600 . ?
C15 H15B 0.9600 . ?
C15 H15C 0.9600 . ?
C5 H5 0.9300 . ?
C5 C4 1.385(8) . ?
C25 H25 0.9300 . ?
C25 C26 1.386(7) . ?
C3 H3 0.9300 . ?
C3 C4 1.355(7) . ?
C13 H13 0.9300 . ?
C13 C12 1.378(7) . ?
C22 H22A 0.9600 . ?
C22 H22B 0.9600 . ?
C22 H22C 0.9600 . ?
C4 H4 0.9300 . ?
C7 H7A 0.9600 . ?
C7 H7B 0.9600 . ?
C7 H7C 0.9600 . ?
C10 H10 0.9300 . ?
C10 C11 1.378(8) . ?
C27 H27 0.9300 . ?
C27 C26 1.369(8) . ?
C30 H30A 0.9600 . ?
C30 H30B 0.9600 . ?
C30 H30C 0.9600 . ?
C26 H26 0.9300 . ?
C11 H11 0.9300 . ?
C11 C12 1.375(8) . ?
C12 H12 0.9300 . ?
O1W O1W 1.35(3) 3_656 ?
